data_7246914
loop_
_publ_author_name
'Budzikur-Maci\;ag, Daria'
'Kinzhybalo, Vasyl'
'\'Slepokura, Katarzyna'

_publ_section_title
;
 Structural variety and dehydration in 3-aminopyridine--hypodiphosphoric
 acid--water system
;
_journal_issue 26
_journal_name_full CrystEngComm
_journal_page_first 3826
_journal_page_last 3836
_journal_paper_doi 10.1039/D3CE00186E
_journal_volume 25
_journal_year 2023
_chemical_formula_moiety '2(C5 N2 H7), (H2 P2 O6), (C5 N2 H6)'
_chemical_formula_sum 'C15 H22 N6 O6 P2'
_chemical_formula_weight 444.32
_space_group_crystal_system orthorhombic
_space_group_IT_number 33
_space_group_name_Hall 'P 2c -2n'
_space_group_name_H-M_alt 'P n a 21'
_atom_sites_solution_hydrogens mixed
_atom_sites_solution_primary difmap
_atom_sites_solution_secondary dual
_audit_creation_method SHELXL-2016/6
_audit_update_record
;
2023-02-23 deposited with the CCDC.	2023-05-29 downloaded from the CCDC.
;
_cell_angle_alpha 90
_cell_angle_beta 90
_cell_angle_gamma 90
_cell_formula_units_Z 4
_cell_length_a 12.014(2)
_cell_length_b 13.556(2)
_cell_length_c 12.259(2)
_cell_measurement_reflns_used 28552
_cell_measurement_temperature 100(2)
_cell_measurement_theta_max 75.1520
_cell_measurement_theta_min 4.8230
_cell_volume 1996.5(6)
_computing_cell_refinement 'CrysAlisPro 1.171.41.80a (Rigaku OD, 2020)'
_computing_data_collection 'CrysAlisPro 1.171.41.80a (Rigaku OD, 2020)'
_computing_structure_refinement 'SHELXL-2016/6 (Sheldrick, 2016)'
_computing_structure_solution 'SHELXT 2014/5 (Sheldrick, 2014)'
_diffrn_ambient_temperature 100(2)
_diffrn_detector 'Hybrid Pixel Array Detector'
_diffrn_detector_area_resol_mean 10.0000
_diffrn_detector_type 'HyPix-Arc 150'
_diffrn_measured_fraction_theta_full 1.000
_diffrn_measured_fraction_theta_max 0.991
_diffrn_measurement_device 'four-circle diffractometer'
_diffrn_measurement_device_type 'XtaLAB Synergy R, DW system, HyPix-Arc 150'
_diffrn_measurement_method '\w scans'
_diffrn_radiation_type CuK\a
_diffrn_radiation_wavelength 1.5418
_diffrn_reflns_av_R_equivalents 0.0481
_diffrn_reflns_av_unetI/netI 0.0176
_diffrn_reflns_Laue_measured_fraction_full 1.000
_diffrn_reflns_Laue_measured_fraction_max 0.991
_diffrn_reflns_limit_h_max 15
_diffrn_reflns_limit_h_min -14
_diffrn_reflns_limit_k_max 15
_diffrn_reflns_limit_k_min -16
_diffrn_reflns_limit_l_max 14
_diffrn_reflns_limit_l_min -15
_diffrn_reflns_number 40672
_diffrn_reflns_point_group_measured_fraction_full 0.980
_diffrn_reflns_point_group_measured_fraction_max 0.954
_diffrn_reflns_theta_full 67.680
_diffrn_reflns_theta_max 75.704
_diffrn_reflns_theta_min 4.864
_diffrn_source 'Rotating-anode X-ray tube'
_diffrn_source_type 'Rigaku (Cu) X-ray Source'
_exptl_absorpt_coefficient_mu 2.401
_exptl_absorpt_correction_T_max 1.00000
_exptl_absorpt_correction_T_min 0.65551
_exptl_absorpt_correction_type multi-scan
_exptl_absorpt_process_details
;
CrysAlisPro 1.171.41.80a (Rigaku Oxford Diffraction, 2020)
Empirical absorption correction using spherical harmonics,
implemented in SCALE3 ABSPACK scaling algorithm.
;
_exptl_crystal_colour colourless
_exptl_crystal_density_diffrn 1.478
_exptl_crystal_description plate
_exptl_crystal_F_000 928
_exptl_crystal_size_max 0.060
_exptl_crystal_size_mid 0.050
_exptl_crystal_size_min 0.020
_refine_diff_density_max 0.369
_refine_diff_density_min -0.217
_refine_diff_density_rms 0.046
_refine_ls_abs_structure_details
;
 Flack x determined using 1716 quotients [(I+)-(I-)]/[(I+)+(I-)]
 (Parsons, Flack and Wagner, Acta Cryst. B69 (2013) 249-259).
;
_refine_ls_abs_structure_Flack 0.007(9)
_refine_ls_extinction_method none
_refine_ls_goodness_of_fit_ref 1.046
_refine_ls_hydrogen_treatment mixed
_refine_ls_matrix_type full
_refine_ls_number_parameters 296
_refine_ls_number_reflns 3967
_refine_ls_number_restraints 1
_refine_ls_restrained_S_all 1.046
_refine_ls_R_factor_all 0.0290
_refine_ls_R_factor_gt 0.0284
_refine_ls_shift/su_max 0.000
_refine_ls_shift/su_mean 0.000
_refine_ls_structure_factor_coef Fsqd
_refine_ls_weighting_details 'w=1/[\s^2^(Fo^2^)+(0.0520P)^2^+0.5390P] where P=(Fo^2^+2Fc^2^)/3'
_refine_ls_weighting_scheme calc
_refine_ls_wR_factor_gt 0.0751
_refine_ls_wR_factor_ref 0.0755
_reflns_Friedel_coverage 0.837
_reflns_Friedel_fraction_full 0.958
_reflns_Friedel_fraction_max 0.913
_reflns_number_gt 3884
_reflns_number_total 3967
_reflns_threshold_expression 'I > 2\s(I)'
_cod_data_source_file d3ce00186e4.cif
_cod_data_source_block 3amino31-deh
_cod_depositor_comments 'Adding full bibliography for 7246911--7246916.cif.'
_cod_database_code 7246914
_shelx_shelxl_version_number 2016/6
_shelx_space_group_comment
;
The symmetry employed for this shelxl refinement is uniquely defined
by the following loop, which should always be used as a source of
symmetry information in preference to the above space-group names.
They are only intended as comments.
;
_shelx_estimated_absorpt_t_min 0.869
_shelx_estimated_absorpt_t_max 0.954

loop_
_space_group_symop_operation_xyz
'x, y, z'
'-x, -y, z+1/2'
'x+1/2, -y+1/2, z'
'-x+1/2, y+1/2, z+1/2'

loop_
_atom_site_label
_atom_site_type_symbol
_atom_site_fract_x
_atom_site_fract_y
_atom_site_fract_z
_atom_site_U_iso_or_equiv
_atom_site_adp_type
_atom_site_occupancy
_atom_site_site_symmetry_order
_atom_site_calc_flag
_atom_site_refinement_flags_posn
_atom_site_refinement_flags_adp
_atom_site_refinement_flags_occupancy
_atom_site_disorder_assembly
_atom_site_disorder_group
P1 P 0.60141(5) 0.21504(4) 0.52818(6) 0.01680(14) Uani 1 1 d . . . . .
O1 O 0.70589(15) 0.19504(13) 0.46335(16) 0.0225(4) Uani 1 1 d . . . . .
O2 O 0.60126(15) 0.17550(14) 0.64444(14) 0.0205(4) Uani 1 1 d . . . . .
O3 O 0.57819(16) 0.32815(13) 0.52610(18) 0.0253(4) Uani 1 1 d . . . . .
H3P H 0.545984 0.344818 0.584060 0.038 Uiso 1 1 calc R U . . .
P2 P 0.45963(5) 0.14297(4) 0.45164(5) 0.01701(15) Uani 1 1 d . . . . .
O4 O 0.47012(17) 0.03444(14) 0.47347(15) 0.0241(4) Uani 1 1 d . . . . .
O5 O 0.45205(15) 0.17017(14) 0.33203(15) 0.0214(4) Uani 1 1 d . . . . .
O6 O 0.35906(15) 0.18484(16) 0.51871(17) 0.0293(4) Uani 1 1 d . . . . .
H6P H 0.325803 0.227782 0.481596 0.044 Uiso 1 1 calc R U . . .
N1A N 0.4749(2) 0.42666(17) 0.6722(2) 0.0253(5) Uani 1 1 d . . . . .
C2A C 0.3642(2) 0.4384(2) 0.6634(2) 0.0240(6) Uani 1 1 d . . . . .
H2A H 0.325121 0.400484 0.610644 0.029 Uiso 1 1 calc R U . . .
C3A C 0.3041(2) 0.50448(19) 0.7289(2) 0.0221(5) Uani 1 1 d . . . . .
N3A N 0.1915(2) 0.51615(18) 0.7120(2) 0.0265(5) Uani 1 1 d . . . . .
H3A1 H 0.155(3) 0.552(3) 0.762(4) 0.046(11) Uiso 1 1 d . . . . .
H3A2 H 0.158(3) 0.466(3) 0.679(3) 0.030(9) Uiso 1 1 d . . . . .
C4A C 0.3638(2) 0.55871(19) 0.8065(2) 0.0242(5) Uani 1 1 d . . . . .
H4A H 0.326445 0.603867 0.853106 0.029 Uiso 1 1 calc R U . . .
C5A C 0.4785(2) 0.5458(2) 0.8147(2) 0.0267(6) Uani 1 1 d . . . . .
H5A H 0.520167 0.582475 0.866596 0.032 Uiso 1 1 calc R U . . .
C6A C 0.5312(2) 0.4791(2) 0.7467(2) 0.0262(6) Uani 1 1 d . . . . .
H6A H 0.609402 0.470168 0.752966 0.031 Uiso 1 1 calc R U . . .
N1B N 0.19242(19) 0.22946(17) 0.80433(19) 0.0222(5) Uani 1 1 d . . . . .
H1NB H 0.154(3) 0.271(3) 0.742(3) 0.043(11) Uiso 1 1 d . . . . .
C2B C 0.2937(2) 0.1958(2) 0.7775(2) 0.0219(5) Uani 1 1 d . . . . .
H2B H 0.324598 0.212277 0.708543 0.026 Uiso 1 1 calc R U . . .
C3B C 0.3541(2) 0.13710(19) 0.8494(2) 0.0211(5) Uani 1 1 d . . . . .
N3B N 0.4592(2) 0.1081(2) 0.8255(2) 0.0279(5) Uani 1 1 d . . . . .
H3B1 H 0.487(3) 0.060(3) 0.864(3) 0.021(8) Uiso 1 1 d . . . . .
H3B2 H 0.489(3) 0.125(3) 0.767(3) 0.034(10) Uiso 1 1 d . . . . .
C4B C 0.3022(2) 0.1119(2) 0.9488(2) 0.0238(5) Uani 1 1 d . . . . .
H4B H 0.339213 0.070021 0.999173 0.029 Uiso 1 1 calc R U . . .
C5B C 0.1975(2) 0.1482(2) 0.9729(2) 0.0268(6) Uani 1 1 d . . . . .
H5B H 0.162811 0.131205 1.039919 0.032 Uiso 1 1 calc R U . . .
C6B C 0.1434(2) 0.2088(2) 0.9003(2) 0.0246(6) Uani 1 1 d . . . . .
H6B H 0.072508 0.235641 0.917584 0.030 Uiso 1 1 calc R U . . .
N1C N 0.85142(19) 0.21435(17) 0.19329(19) 0.0220(5) Uani 1 1 d . . . . .
H1NC H 0.885(3) 0.252(3) 0.246(3) 0.039(10) Uiso 1 1 d . . . . .
C2C C 0.7474(2) 0.1811(2) 0.2098(2) 0.0222(5) Uani 1 1 d . . . . .
H2C H 0.708964 0.198345 0.274742 0.027 Uiso 1 1 calc R U . . .
C3C C 0.6953(2) 0.1214(2) 0.1323(2) 0.0217(5) Uani 1 1 d . . . . .
N3C N 0.5885(2) 0.0929(2) 0.1451(2) 0.0297(6) Uani 1 1 d . . . . .
H3C1 H 0.563(3) 0.049(3) 0.105(3) 0.028(9) Uiso 1 1 d . . . . .
H3C2 H 0.551(3) 0.104(3) 0.212(4) 0.046(11) Uiso 1 1 d . . . . .
C4C C 0.7584(2) 0.0948(2) 0.0399(2) 0.0249(5) Uani 1 1 d . . . . .
H4C H 0.727514 0.051969 -0.013421 0.030 Uiso 1 1 calc R U . . .
C5C C 0.8652(2) 0.1308(2) 0.0267(3) 0.0276(6) Uani 1 1 d . . . . .
H5C H 0.907181 0.113029 -0.035923 0.033 Uiso 1 1 calc R U . . .
C6C C 0.9110(2) 0.1925(2) 0.1041(3) 0.0264(6) Uani 1 1 d . . . . .
H6C H 0.983465 0.219053 0.094299 0.032 Uiso 1 1 calc R U . . .

loop_
_atom_site_aniso_label
_atom_site_aniso_U_11
_atom_site_aniso_U_22
_atom_site_aniso_U_33
_atom_site_aniso_U_23
_atom_site_aniso_U_13
_atom_site_aniso_U_12
P1 0.0172(3) 0.0198(3) 0.0134(3) -0.0003(2) 0.0014(2) -0.0023(2)
O1 0.0187(9) 0.0294(9) 0.0192(9) -0.0028(8) 0.0032(7) -0.0033(7)
O2 0.0214(9) 0.0259(9) 0.0142(9) -0.0001(7) -0.0004(7) -0.0026(7)
O3 0.0357(10) 0.0212(9) 0.0189(9) -0.0024(8) 0.0071(9) -0.0023(8)
P2 0.0148(3) 0.0226(3) 0.0137(3) -0.0005(3) 0.0000(2) 0.0000(2)
O4 0.0288(10) 0.0237(9) 0.0198(10) -0.0001(7) 0.0026(7) -0.0064(7)
O5 0.0216(9) 0.0289(10) 0.0136(9) 0.0002(8) -0.0018(7) 0.0041(7)
O6 0.0201(9) 0.0498(12) 0.0179(10) 0.0025(9) 0.0024(8) 0.0100(8)
N1A 0.0300(12) 0.0200(11) 0.0260(12) -0.0012(9) 0.0058(10) 0.0004(9)
C2A 0.0310(14) 0.0205(12) 0.0205(13) -0.0010(10) 0.0047(11) -0.0022(11)
C3A 0.0281(13) 0.0202(12) 0.0181(12) 0.0032(10) 0.0047(11) 0.0001(10)
N3A 0.0271(12) 0.0263(12) 0.0261(13) -0.0060(10) 0.0025(10) 0.0015(10)
C4A 0.0319(14) 0.0199(12) 0.0207(13) 0.0004(10) 0.0051(11) 0.0006(10)
C5A 0.0327(15) 0.0241(13) 0.0234(14) -0.0023(11) 0.0010(12) -0.0030(11)
C6A 0.0256(14) 0.0257(14) 0.0273(15) 0.0009(12) 0.0027(11) -0.0008(10)
N1B 0.0223(11) 0.0253(11) 0.0190(12) 0.0021(9) -0.0021(9) -0.0011(8)
C2B 0.0230(13) 0.0264(13) 0.0163(12) 0.0015(10) 0.0039(9) -0.0014(10)
C3B 0.0217(12) 0.0233(13) 0.0183(13) 0.0010(10) 0.0001(10) -0.0017(9)
N3B 0.0226(12) 0.0359(14) 0.0251(13) 0.0076(11) 0.0067(10) 0.0038(10)
C4B 0.0263(13) 0.0286(12) 0.0166(12) 0.0053(11) 0.0007(12) 0.0011(10)
C5B 0.0282(14) 0.0336(14) 0.0187(14) 0.0049(11) 0.0039(10) 0.0007(11)
C6B 0.0223(14) 0.0308(14) 0.0208(13) 0.0018(11) 0.0033(11) 0.0016(10)
N1C 0.0227(11) 0.0240(11) 0.0194(12) -0.0023(9) -0.0019(9) -0.0001(8)
C2C 0.0254(13) 0.0227(13) 0.0186(12) -0.0020(10) 0.0026(10) 0.0024(10)
C3C 0.0227(13) 0.0225(12) 0.0200(13) -0.0011(10) 0.0013(10) 0.0009(10)
N3C 0.0263(12) 0.0371(14) 0.0257(13) -0.0131(11) 0.0075(10) -0.0078(10)
C4C 0.0261(12) 0.0275(13) 0.0211(13) -0.0065(11) 0.0026(11) -0.0021(10)
C5C 0.0267(13) 0.0318(14) 0.0242(13) -0.0070(12) 0.0082(13) -0.0012(10)
C6C 0.0207(12) 0.0313(14) 0.0272(14) -0.0040(12) 0.0045(11) -0.0021(11)

loop_
_atom_type_symbol
_atom_type_description
_atom_type_scat_dispersion_real
_atom_type_scat_dispersion_imag
_atom_type_scat_source
C C 0.0181 0.0091 'International Tables Vol C Tables 4.2.6.8 and 6.1.1.4'
H H 0.0000 0.0000 'International Tables Vol C Tables 4.2.6.8 and 6.1.1.4'
N N 0.0311 0.0180 'International Tables Vol C Tables 4.2.6.8 and 6.1.1.4'
O O 0.0492 0.0322 'International Tables Vol C Tables 4.2.6.8 and 6.1.1.4'
P P 0.2955 0.4335 'International Tables Vol C Tables 4.2.6.8 and 6.1.1.4'

loop_
_geom_angle_atom_site_label_1
_geom_angle_atom_site_label_2
_geom_angle_atom_site_label_3
_geom_angle
_geom_angle_site_symmetry_1
_geom_angle_site_symmetry_3
_geom_angle_publ_flag
O1 P1 O2 115.49(11) . . yes
O1 P1 O3 108.47(10) . . yes
O2 P1 O3 111.18(11) . . yes
O1 P1 P2 110.06(8) . . yes
O2 P1 P2 104.16(8) . . yes
O3 P1 P2 107.13(8) . . yes
P1 O3 H3P 109.5 . . ?
O4 P2 O5 114.61(11) . . yes
O4 P2 O6 109.03(11) . . yes
O5 P2 O6 111.92(11) . . yes
O4 P2 P1 107.30(8) . . yes
O5 P2 P1 110.80(8) . . yes
O6 P2 P1 102.39(9) . . yes
P2 O6 H6P 109.5 . . ?
C6A N1A C2A 119.5(2) . . ?
N1A C2A C3A 122.6(3) . . ?
N1A C2A H2A 118.7 . . ?
C3A C2A H2A 118.7 . . ?
N3A C3A C4A 123.0(3) . . ?
N3A C3A C2A 119.5(3) . . ?
C4A C3A C2A 117.4(3) . . ?
C3A N3A H3A1 116(3) . . ?
C3A N3A H3A2 115(2) . . ?
H3A1 N3A H3A2 120(3) . . ?
C5A C4A C3A 119.3(3) . . ?
C5A C4A H4A 120.3 . . ?
C3A C4A H4A 120.3 . . ?
C6A C5A C4A 119.5(3) . . ?
C6A C5A H5A 120.3 . . ?
C4A C5A H5A 120.3 . . ?
N1A C6A C5A 121.7(3) . . ?
N1A C6A H6A 119.1 . . ?
C5A C6A H6A 119.1 . . ?
C2B N1B C6B 122.8(2) . . ?
C2B N1B H1NB 114(2) . . ?
C6B N1B H1NB 124(2) . . ?
N1B C2B C3B 120.8(3) . . ?
N1B C2B H2B 119.6 . . ?
C3B C2B H2B 119.6 . . ?
N3B C3B C2B 121.0(3) . . ?
N3B C3B C4B 121.9(3) . . ?
C2B C3B C4B 117.0(2) . . ?
C3B N3B H3B1 117(2) . . ?
C3B N3B H3B2 120(3) . . ?
H3B1 N3B H3B2 121(3) . . ?
C5B C4B C3B 120.1(3) . . ?
C5B C4B H4B 120.0 . . ?
C3B C4B H4B 120.0 . . ?
C6B C5B C4B 120.3(3) . . ?
C6B C5B H5B 119.9 . . ?
C4B C5B H5B 119.9 . . ?
N1B C6B C5B 118.9(3) . . ?
N1B C6B H6B 120.5 . . ?
C5B C6B H6B 120.5 . . ?
C6C N1C C2C 123.0(2) . . ?
C6C N1C H1NC 117(2) . . ?
C2C N1C H1NC 120(2) . . ?
N1C C2C C3C 120.6(3) . . ?
N1C C2C H2C 119.7 . . ?
C3C C2C H2C 119.7 . . ?
N3C C3C C2C 120.8(3) . . ?
N3C C3C C4C 122.2(3) . . ?
C2C C3C C4C 117.0(2) . . ?
C3C N3C H3C1 119(2) . . ?
C3C N3C H3C2 121(2) . . ?
H3C1 N3C H3C2 117(3) . . ?
C5C C4C C3C 120.2(3) . . ?
C5C C4C H4C 119.9 . . ?
C3C C4C H4C 119.9 . . ?
C6C C5C C4C 120.3(3) . . ?
C6C C5C H5C 119.9 . . ?
C4C C5C H5C 119.9 . . ?
N1C C6C C5C 118.8(3) . . ?
N1C C6C H6C 120.6 . . ?
C5C C6C H6C 120.6 . . ?

loop_
_geom_bond_atom_site_label_1
_geom_bond_atom_site_label_2
_geom_bond_distance
_geom_bond_site_symmetry_2
_geom_bond_publ_flag
P1 O1 1.5102(19) . yes
P1 O2 1.5227(19) . yes
P1 O3 1.5587(19) . yes
P1 P2 2.1763(9) . yes
O3 H3P 0.8400 . ?
P2 O4 1.501(2) . yes
P2 O5 1.515(2) . yes
P2 O6 1.5678(19) . yes
O6 H6P 0.8400 . ?
N1A C6A 1.340(4) . ?
N1A C2A 1.343(4) . ?
C2A C3A 1.403(4) . ?
C2A H2A 0.9500 . ?
C3A N3A 1.377(4) . ?
C3A C4A 1.400(4) . ?
N3A H3A1 0.90(5) . ?
N3A H3A2 0.89(4) . ?
C4A C5A 1.393(4) . ?
C4A H4A 0.9500 . ?
C5A C6A 1.384(4) . ?
C5A H5A 0.9500 . ?
C6A H6A 0.9500 . ?
N1B C2B 1.340(4) . ?
N1B C6B 1.345(4) . ?
N1B H1NB 1.05(4) . ?
C2B C3B 1.392(4) . ?
C2B H2B 0.9500 . ?
C3B N3B 1.355(4) . ?
C3B C4B 1.410(4) . ?
N3B H3B1 0.87(4) . ?
N3B H3B2 0.84(4) . ?
C4B C5B 1.383(4) . ?
C4B H4B 0.9500 . ?
C5B C6B 1.374(4) . ?
C5B H5B 0.9500 . ?
C6B H6B 0.9500 . ?
N1C C6C 1.340(4) . ?
N1C C2C 1.344(4) . ?
N1C H1NC 0.92(4) . ?
C2C C3C 1.396(4) . ?
C2C H2C 0.9500 . ?
C3C N3C 1.349(4) . ?
C3C C4C 1.410(4) . ?
N3C H3C1 0.83(4) . ?
N3C H3C2 0.95(5) . ?
C4C C5C 1.382(4) . ?
C4C H4C 0.9500 . ?
C5C C6C 1.379(4) . ?
C5C H5C 0.9500 . ?
C6C H6C 0.9500 . ?

loop_
_geom_hbond_atom_site_label_D
_geom_hbond_atom_site_label_H
_geom_hbond_atom_site_label_A
_geom_hbond_distance_DH
_geom_hbond_distance_HA
_geom_hbond_distance_DA
_geom_hbond_angle_DHA
_geom_hbond_site_symmetry_A
O3 H3P N1A 0.84 1.77 2.556(3) 155.2 .
O6 H6P O1 0.84 1.79 2.549(3) 148.6 3_455
N3A H3A1 O5 0.90(5) 2.23(4) 3.083(3) 159(4) 4
N3A H3A2 O2 0.89(4) 2.08(4) 2.934(3) 161(3) 3_455
C2A H2A O1 0.95 2.64 3.592(4) 176.0 3_455
C4A H4A O3 0.95 2.58 3.176(4) 121.0 2_665
C5A H5A O3 0.95 2.59 3.178(4) 120.7 2_665
N1B H1NB O2 1.05(4) 1.54(4) 2.589(3) 175(4) 3_455
N3B H3B1 O4 0.87(4) 1.93(4) 2.783(3) 168(3) 2_655
N3B H3B2 O2 0.84(4) 2.13(4) 2.945(3) 165(4) .
C2B H2B O6 0.95 2.39 3.272(3) 153.7 .
N1C H1NC O5 0.92(4) 1.69(4) 2.609(3) 174(4) 3
N3C H3C1 O4 0.83(4) 2.01(4) 2.812(3) 162(4) 2_654
N3C H3C2 O5 0.95(5) 2.09(4) 3.005(3) 161(4) .
C2C H2C O1 0.95 2.31 3.154(3) 147.3 .
C4C H4C O4 0.95 2.65 3.357(3) 131.4 2_654

loop_
_geom_torsion_atom_site_label_1
_geom_torsion_atom_site_label_2
_geom_torsion_atom_site_label_3
_geom_torsion_atom_site_label_4
_geom_torsion
_geom_torsion_site_symmetry_1
_geom_torsion_site_symmetry_2
_geom_torsion_site_symmetry_3
_geom_torsion_site_symmetry_4
_geom_torsion_publ_flag
O1 P1 P2 O4 73.55(12) . . . . yes
O2 P1 P2 O4 -50.83(11) . . . . yes
O3 P1 P2 O4 -168.71(12) . . . . yes
O1 P1 P2 O5 -52.24(12) . . . . yes
O2 P1 P2 O5 -176.63(11) . . . . yes
O3 P1 P2 O5 65.49(12) . . . . yes
O1 P1 P2 O6 -171.74(12) . . . . yes
O2 P1 P2 O6 63.88(12) . . . . yes
O3 P1 P2 O6 -54.00(12) . . . . yes
C6A N1A C2A C3A 0.5(4) . . . . ?
N1A C2A C3A N3A 177.0(3) . . . . ?
N1A C2A C3A C4A -0.6(4) . . . . ?
N3A C3A C4A C5A -176.9(3) . . . . ?
C2A C3A C4A C5A 0.6(4) . . . . ?
C3A C4A C5A C6A -0.5(4) . . . . ?
C2A N1A C6A C5A -0.4(4) . . . . ?
C4A C5A C6A N1A 0.4(4) . . . . ?
C6B N1B C2B C3B -0.3(4) . . . . ?
N1B C2B C3B N3B -175.8(3) . . . . ?
N1B C2B C3B C4B 2.4(4) . . . . ?
N3B C3B C4B C5B 175.9(3) . . . . ?
C2B C3B C4B C5B -2.3(4) . . . . ?
C3B C4B C5B C6B 0.1(4) . . . . ?
C2B N1B C6B C5B -2.0(4) . . . . ?
C4B C5B C6B N1B 2.1(4) . . . . ?
C6C N1C C2C C3C -0.5(4) . . . . ?
N1C C2C C3C N3C -175.7(3) . . . . ?
N1C C2C C3C C4C 2.7(4) . . . . ?
N3C C3C C4C C5C 175.8(3) . . . . ?
C2C C3C C4C C5C -2.7(4) . . . . ?
C3C C4C C5C C6C 0.4(5) . . . . ?
C2C N1C C6C C5C -1.9(4) . . . . ?
C4C C5C C6C N1C 1.9(5) . . . . ?
